data_4316093
loop_
_publ_author_name
'Biao Zhou'
'Hiroyuki Yajima'
'Akiko Kobayashi'
'Yoshinori Okano'
'Hisashi Tanaka'
'Tetsuya Kumashiro'
'Eiji Nishibori'
'Hiroshi Sawa'
'Hayao Kobayashi'

_publ_contact_author_address
;Department of Chemistry
College of Humanities and Sciences
Nihon University
Sakurajosui 3-25-40
Setagaya-Ku, Tokyo 156-8550, JAPAN
;
_publ_contact_author_email akoba@chs.nihon-u.ac.jp
_publ_contact_author_fax +81-3-5317-9433
_publ_contact_author_name 'Akiko Kobayashi'
_publ_contact_author_phone +81-3-5317-9680
_publ_section_title
;
 Single-Component Molecular Conductor [Cu(tmdt)2] Containing an
 Antiferromagnetic Heisenberg Chain
;
_journal_name_full 'Inorganic Chemistry'
_journal_page_first 6740
_journal_page_last 6747
_journal_paper_doi 10.1021/ic100845f
_journal_volume 49
_journal_year 2010
_chemical_formula_moiety 'C18 H12 Cu S12 '
_chemical_formula_sum 'C18 H12 Cu S12'
_chemical_formula_weight 676.56
_space_group_IT_number 2
_symmetry_cell_setting triclinic
_symmetry_Int_Tables_number 2
_symmetry_space_group_name_Hall '-P 1'
_symmetry_space_group_name_H-M 'P -1'
_audit_creation_date 2010-02-13
_audit_creation_method 'by CrystalStructure 3.8'
_cell_angle_alpha 91.064(4)
_cell_angle_beta 96.755(4)
_cell_angle_gamma 104.006(4)
_cell_formula_units_Z 1
_cell_length_a 6.4598(8)
_cell_length_b 7.3626(9)
_cell_length_c 12.1205(13)
_cell_measurement_reflns_used 1966
_cell_measurement_temperature 293.1
_cell_measurement_theta_max 32.6
_cell_measurement_theta_min 7.4
_cell_volume 554.78(11)
_computing_cell_refinement CrystalClear
_computing_data_collection CrystalClear
_computing_data_reduction CrystalStructure
_computing_publication_material 'CrystalStructure 3.8'
_computing_structure_refinement CRYSTALS
_computing_structure_solution SIR2002
_diffrn_detector_area_resol_mean 7.31
_diffrn_measured_fraction_theta_full 0.722
_diffrn_measured_fraction_theta_max 0.722
_diffrn_measurement_device_type 'Rigaku Saturn'
_diffrn_measurement_method \w
_diffrn_radiation_type 'Mo K\a'
_diffrn_radiation_wavelength 0.71070
_diffrn_reflns_av_R_equivalents 0.064
_diffrn_reflns_limit_h_max 8
_diffrn_reflns_limit_h_min -9
_diffrn_reflns_limit_k_max 11
_diffrn_reflns_limit_k_min -8
_diffrn_reflns_limit_l_max 14
_diffrn_reflns_limit_l_min -17
_diffrn_reflns_number 4212
_diffrn_reflns_theta_full 32.76
_diffrn_reflns_theta_max 32.76
_exptl_absorpt_coefficient_mu 2.123
_exptl_absorpt_correction_T_max 0.979
_exptl_absorpt_correction_T_min 0.617
_exptl_absorpt_correction_type multi-scan
_exptl_absorpt_process_details 'Jacobson, R. (1998) Private communication'
_exptl_crystal_colour black
_exptl_crystal_density_diffrn 2.025
_exptl_crystal_density_method 'not measured'
_exptl_crystal_description prism
_exptl_crystal_F_000 341.00
_exptl_crystal_size_max 0.05
_exptl_crystal_size_mid 0.01
_exptl_crystal_size_min 0.01
_refine_diff_density_max 0.94
_refine_diff_density_min -1.17
_refine_ls_extinction_coef -41(2)
_refine_ls_extinction_method 'Larson (1970) Crystallographic Computing eq. 22'
_refine_ls_goodness_of_fit_ref 1.214
_refine_ls_hydrogen_treatment refall
_refine_ls_number_parameters 149
_refine_ls_number_reflns 2027
_refine_ls_R_factor_gt 0.0678
_refine_ls_shift/su_max 0.0000
_refine_ls_structure_factor_coef Fsqd
_refine_ls_weighting_details
;
    Chebychev polynomial with 3 parameters (Carruthers & Watkin, 1979)
    11262.7000    13659.0000    0.0000
;
_refine_ls_weighting_scheme calc
_refine_ls_wR_factor_ref 0.0785
_reflns_number_gt 1985
_reflns_number_total 2964
_reflns_threshold_expression F^2^>2.0\s(F^2^)
_cod_data_source_file ic100845f_si_003.cif
_cod_data_source_block '__091228-Cutmdt-293k-1'
_cod_original_formula_sum 'C18 H12 Cu S12 '
_cod_database_code 4316093

loop_
_symmetry_equiv_pos_site_id
_symmetry_equiv_pos_as_xyz
1 +X,+Y,+Z
2 -X,-Y,-Z

loop_
_atom_site_label
_atom_site_type_symbol
_atom_site_fract_x
_atom_site_fract_y
_atom_site_fract_z
_atom_site_U_iso_or_equiv
_atom_site_adp_type
_atom_site_occupancy
_atom_site_symmetry_multiplicity
_atom_site_calc_flag
_atom_site_refinement_flags
_atom_site_disorder_assembly
_atom_site_disorder_group
Cu(1) Cu 0.0000 0.0000 0.0000 0.0235(3) Uani 1.00 2 d S . .
S(1) S 0.3424(3) 0.0583(3) 0.08963(15) 0.0277(4) Uani 1.00 1 d . . .
S(2) S -0.1272(3) 0.0606(3) 0.16127(14) 0.0301(5) Uani 1.00 1 d . . .
S(3) S 0.5211(3) 0.1752(3) 0.32784(14) 0.0297(5) Uani 1.00 1 d . . .
S(4) S 0.0975(2) 0.1766(3) 0.39002(14) 0.0294(5) Uani 1.00 1 d . . .
S(5) S 0.7367(3) 0.3113(3) 0.58027(16) 0.0307(5) Uani 1.00 1 d . . .
S(6) S 0.3079(2) 0.3116(3) 0.64075(14) 0.0319(5) Uani 1.00 1 d . . .
C(1) C 0.3053(12) 0.1162(10) 0.2233(5) 0.0272(18) Uani 1.00 1 d . . .
C(2) C 0.1040(11) 0.1155(10) 0.2510(4) 0.0207(17) Uani 1.00 1 d . . .
C(3) C 0.3723(10) 0.2178(10) 0.4308(5) 0.0241(17) Uani 1.00 1 d . . .
C(4) C 0.4603(11) 0.2782(10) 0.5369(5) 0.0295(18) Uani 1.00 1 d . . .
C(5) C 0.5224(11) 0.3666(11) 0.7454(5) 0.0287(18) Uani 1.00 1 d . . .
C(6) C 0.7203(11) 0.3661(11) 0.7169(5) 0.0263(18) Uani 1.00 1 d . . .
C(7) C 0.5245(11) 0.4182(11) 0.8649(5) 0.033(2) Uani 1.00 1 d . . .
C(8) C 0.7668(11) 0.4533(11) 0.9119(6) 0.035(2) Uani 1.00 1 d . . .
C(9) C 0.8934(11) 0.4129(12) 0.8150(6) 0.030(2) Uani 1.00 1 d . . .
H(1) H 0.4753 0.5288 0.8728 0.036 Uiso 1.00 1 c R . .
H(2) H 0.4375 0.3193 0.9004 0.035 Uiso 1.00 1 c R . .
H(3) H 0.8207 0.5790 0.9405 0.043 Uiso 1.00 1 c R . .
H(4) H 0.7824 0.3702 0.9695 0.043 Uiso 1.00 1 c R . .
H(5) H 0.9581 0.3115 0.8296 0.035 Uiso 1.00 1 c R . .
H(6) H 1.0006 0.5212 0.8022 0.035 Uiso 1.00 1 c R . .

loop_
_atom_site_aniso_label
_atom_site_aniso_U_11
_atom_site_aniso_U_22
_atom_site_aniso_U_33
_atom_site_aniso_U_12
_atom_site_aniso_U_13
_atom_site_aniso_U_23
Cu(1) 0.0230(6) 0.0301(8) 0.0147(5) 0.0043(6) -0.0031(5) -0.0030(5)
S(1) 0.0240(9) 0.0432(13) 0.0160(7) 0.0106(8) -0.0003(6) -0.0064(8)
S(2) 0.0224(9) 0.0470(13) 0.0169(8) 0.0036(8) -0.0025(6) -0.0065(8)
S(3) 0.0232(9) 0.0464(14) 0.0193(9) 0.0118(9) -0.0035(7) -0.0063(9)
S(4) 0.0207(8) 0.0470(14) 0.0174(8) 0.0047(8) -0.0018(6) -0.0051(8)
S(5) 0.0257(9) 0.0449(13) 0.0220(8) 0.0122(9) -0.0011(7) -0.0047(8)
S(6) 0.0218(9) 0.0529(14) 0.0189(8) 0.0070(9) 0.0001(7) -0.0066(8)
C(1) 0.029(3) 0.027(4) 0.016(3) -0.004(3) -0.014(2) 0.000(2)
C(2) 0.021(3) 0.027(4) 0.012(2) 0.004(2) -0.000(2) -0.004(2)
C(3) 0.028(3) 0.032(4) 0.014(3) 0.011(3) -0.002(2) 0.001(2)
C(4) 0.033(3) 0.036(4) 0.018(3) 0.008(3) -0.001(2) 0.004(2)
C(5) 0.019(3) 0.041(4) 0.025(3) 0.009(3) -0.007(2) -0.007(3)
C(6) 0.031(3) 0.034(4) 0.013(2) 0.006(3) 0.001(2) -0.005(2)
C(7) 0.038(4) 0.034(5) 0.017(3) -0.007(3) -0.001(3) 0.005(3)
C(8) 0.038(4) 0.033(4) 0.035(4) 0.012(3) 0.005(3) 0.001(3)
C(9) 0.023(3) 0.041(5) 0.025(3) 0.007(3) -0.004(2) -0.002(3)

loop_
_atom_type_symbol
_atom_type_description
_atom_type_scat_dispersion_real
_atom_type_scat_dispersion_imag
_atom_type_scat_source
C C 0.003 0.002
;
International Tables for Crystallography
(1992, Vol. C, Tables 4.2.6.8 and 6.1.1.4)
;
H H 0.000 0.000
;
International Tables for Crystallography
(1992, Vol. C, Table 6.1.1.4)
;
Cu Cu 0.320 1.265
;
International Tables for Crystallography
(1992, Vol. C, Tables 4.2.6.8 and 6.1.1.4)
;
S S 0.125 0.123
;
International Tables for Crystallography
(1992, Vol. C, Tables 4.2.6.8 and 6.1.1.4)
;

loop_
_geom_angle_atom_site_label_1
_geom_angle_atom_site_label_2
_geom_angle_atom_site_label_3
_geom_angle
_geom_angle_publ_flag
_geom_angle_site_symmetry_1
_geom_angle_site_symmetry_2
_geom_angle_site_symmetry_3
S(1) Cu(1) S(1) 180.00(10) yes . . 2_555
S(1) Cu(1) S(2) 90.92(6) yes . . .
S(1) Cu(1) S(2) 89.08(6) yes . . 2_555
S(1) Cu(1) S(2) 89.08(6) yes 2_555 . .
S(1) Cu(1) S(2) 90.92(6) yes 2_555 . 2_555
S(2) Cu(1) S(2) 180.00(10) yes . . 2_555
Cu(1) S(1) C(1) 101.7(2) yes . . .
Cu(1) S(2) C(2) 100.9(2) yes . . .
C(1) S(3) C(3) 95.6(3) yes . . .
C(2) S(4) C(3) 96.5(3) yes . . .
C(4) S(5) C(6) 94.9(3) yes . . .
C(4) S(6) C(5) 95.2(3) yes . . .
S(1) C(1) S(3) 120.8(4) yes . . .
S(1) C(1) C(2) 121.4(5) yes . . .
S(3) C(1) C(2) 117.8(5) yes . . .
S(2) C(2) S(4) 120.0(4) yes . . .
S(2) C(2) C(1) 125.1(4) yes . . .
S(4) C(2) C(1) 115.0(4) yes . . .
S(3) C(3) S(4) 115.1(3) yes . . .
S(3) C(3) C(4) 123.5(5) yes . . .
S(4) C(3) C(4) 121.4(5) yes . . .
S(5) C(4) S(6) 115.2(3) yes . . .
S(5) C(4) C(3) 121.7(5) yes . . .
S(6) C(4) C(3) 123.0(5) yes . . .
S(6) C(5) C(6) 117.1(5) yes . . .
S(6) C(5) C(7) 129.1(5) yes . . .
C(6) C(5) C(7) 113.7(5) yes . . .
S(5) C(6) C(5) 117.6(5) yes . . .
S(5) C(6) C(9) 130.1(6) yes . . .
C(5) C(6) C(9) 112.3(6) yes . . .
C(5) C(7) C(8) 103.0(6) yes . . .
C(7) C(8) C(9) 108.2(5) yes . . .
C(6) C(9) C(8) 102.6(5) yes . . .
C(5) C(7) H(1) 110.8 no . . .
C(5) C(7) H(2) 110.9 no . . .
C(8) C(7) H(1) 110.9 no . . .
C(8) C(7) H(2) 111.7 no . . .
H(1) C(7) H(2) 109.5 no . . .
C(7) C(8) H(3) 110.2 no . . .
C(7) C(8) H(4) 109.4 no . . .
C(9) C(8) H(3) 110.4 no . . .
C(9) C(8) H(4) 109.2 no . . .
H(3) C(8) H(4) 109.5 no . . .
C(6) C(9) H(5) 111.4 no . . .
C(6) C(9) H(6) 110.3 no . . .
C(8) C(9) H(5) 112.1 no . . .
C(8) C(9) H(6) 110.9 no . . .
H(5) C(9) H(6) 109.5 no . . .

loop_
_geom_bond_atom_site_label_1
_geom_bond_atom_site_label_2
_geom_bond_distance
_geom_bond_publ_flag
_geom_bond_site_symmetry_1
_geom_bond_site_symmetry_2
Cu(1) S(1) 2.2835(18) yes . .
Cu(1) S(1) 2.2835(18) yes . 2_555
Cu(1) S(2) 2.2842(19) yes . .
Cu(1) S(2) 2.2842(19) yes . 2_555
S(1) C(1) 1.726(7) yes . .
S(2) C(2) 1.698(6) yes . .
S(3) C(1) 1.734(6) yes . .
S(3) C(3) 1.730(7) yes . .
S(4) C(2) 1.744(6) yes . .
S(4) C(3) 1.736(6) yes . .
S(5) C(4) 1.757(7) yes . .
S(6) C(4) 1.735(7) yes . .
C(1) C(2) 1.379(11) yes . .
C(3) C(4) 1.364(8) yes . .
C(5) C(6) 1.364(11) yes . .
C(5) C(7) 1.487(9) yes . .
C(6) C(9) 1.506(9) yes . .
C(7) C(8) 1.559(10) yes . .
C(8) C(9) 1.570(11) yes . .
C(7) H(1) 0.950 no . .
C(7) H(2) 0.950 no . .
C(8) H(3) 0.950 no . .
C(8) H(4) 0.950 no . .
C(9) H(5) 0.950 no . .
C(9) H(6) 0.950 no . .

loop_
_geom_contact_atom_site_label_1
_geom_contact_atom_site_label_2
_geom_contact_distance
_geom_contact_publ_flag
_geom_contact_site_symmetry_1
_geom_contact_site_symmetry_2
S(1) S(1) 3.380(3) ? . 2_655
S(1) S(2) 3.430(2) ? . 1_655
S(2) S(1) 3.430(2) ? . 1_455
S(2) S(3) 3.449(2) ? . 1_455
S(3) S(2) 3.449(2) ? . 1_655
S(3) C(5) 3.572(9) ? . 2_666
S(5) C(5) 2.643(7) ? . .
S(5) C(6) 1.719(7) ? . .
S(5) C(9) 2.925(7) ? . .
S(6) C(5) 1.729(6) ? . .
S(6) C(6) 2.646(7) ? . .
S(6) C(7) 2.907(6) ? . .
C(1) C(7) 3.562(10) ? . 2_666
C(2) C(9) 3.574(12) ? . 2_666
C(4) C(4) 3.337(10) ? . 2_666
C(4) C(5) 2.559(9) ? . .
C(4) C(6) 2.561(8) ? . .
C(5) S(3) 3.572(9) ? . 2_666
C(5) S(5) 2.643(7) ? . .
C(5) S(6) 1.729(6) ? . .
C(5) C(4) 2.559(9) ? . .
C(5) C(8) 2.384(9) ? . .
C(5) C(9) 2.385(9) ? . .
C(6) S(5) 1.719(7) ? . .
C(6) S(6) 2.646(7) ? . .
C(6) C(4) 2.561(8) ? . .
C(6) C(7) 2.388(10) ? . .
C(6) C(8) 2.402(10) ? . .
C(7) S(6) 2.907(6) ? . .
C(7) C(1) 3.562(10) ? . 2_666
C(7) C(6) 2.388(10) ? . .
C(7) C(7) 3.545(9) ? . 2_667
C(7) C(9) 2.535(11) ? . .
C(8) C(5) 2.384(9) ? . .
C(8) C(6) 2.402(10) ? . .
C(8) C(8) 3.398(10) ? . 2_767
C(9) S(5) 2.925(7) ? . .
C(9) C(2) 3.574(12) ? . 2_666
C(9) C(5) 2.385(9) ? . .
C(9) C(7) 2.535(11) ? . .
Cu(1) H(2) 3.559 ? . 1_554
Cu(1) H(2) 3.559 ? . 2_556
Cu(1) H(3) 3.074 ? . 1_444
Cu(1) H(3) 3.074 ? . 2_666
Cu(1) H(4) 3.363 ? . 1_454
Cu(1) H(4) 3.363 ? . 2_656
Cu(1) H(5) 3.153 ? . 1_454
Cu(1) H(5) 3.153 ? . 2_656
S(1) H(1) 2.988 ? . 2_666
S(1) H(2) 3.042 ? . 1_554
S(1) H(2) 3.413 ? . 2_656
S(1) H(3) 3.111 ? . 2_666
S(1) H(4) 3.109 ? . 2_656
S(1) H(5) 3.182 ? . 2_656
S(2) H(2) 3.042 ? . 2_556
S(2) H(3) 3.261 ? . 2_666
S(2) H(4) 3.385 ? . 1_454
S(2) H(5) 3.184 ? . 2_656
S(2) H(6) 2.998 ? . 2_666
S(3) H(1) 3.294 ? . 2_666
S(4) H(6) 3.362 ? . 2_666
S(5) H(5) 3.187 ? . .
S(5) H(6) 3.166 ? . .
S(6) H(1) 3.149 ? . .
S(6) H(2) 3.156 ? . .
S(6) H(5) 3.400 ? . 1_455
S(6) H(6) 3.526 ? . 1_455
C(1) H(1) 2.985 ? . 2_666
C(1) H(3) 3.211 ? . 2_666
C(1) H(5) 3.208 ? . 2_656
C(2) H(3) 3.257 ? . 2_666
C(2) H(5) 3.191 ? . 2_656
C(2) H(6) 2.976 ? . 2_666
C(5) H(1) 2.029 ? . .
C(5) H(2) 2.031 ? . .
C(5) H(3) 3.014 ? . .
C(5) H(4) 3.017 ? . .
C(5) H(5) 3.003 ? . .
C(5) H(6) 3.013 ? . .
C(6) H(1) 3.007 ? . .
C(6) H(2) 3.013 ? . .
C(6) H(3) 3.026 ? . .
C(6) H(4) 3.039 ? . .
C(6) H(5) 2.052 ? . .
C(6) H(6) 2.041 ? . .
C(7) H(1) 3.197 ? . 2_667
C(7) H(2) 3.361 ? . 2_667
C(7) H(3) 2.087 ? . .
C(7) H(3) 3.435 ? . 2_667
C(7) H(4) 2.077 ? . .
C(7) H(4) 3.564 ? . 2_667
C(7) H(5) 3.524 ? . 1_455
C(7) H(5) 3.159 ? . .
C(7) H(6) 3.170 ? . .
C(8) H(1) 2.094 ? . .
C(8) H(1) 3.213 ? . 2_667
C(8) H(2) 2.104 ? . .
C(8) H(2) 3.370 ? . 2_667
C(8) H(3) 3.092 ? . 2_767
C(8) H(4) 3.058 ? . 2_767
C(8) H(5) 2.119 ? . .
C(8) H(6) 2.105 ? . .
C(8) H(6) 3.595 ? . 2_767
C(9) H(1) 3.170 ? . .
C(9) H(2) 3.159 ? . .
C(9) H(3) 2.099 ? . .
C(9) H(3) 3.293 ? . 2_767
C(9) H(4) 2.085 ? . .
C(9) H(4) 3.271 ? . 2_767
H(1) S(1) 2.988 ? . 2_666
H(1) S(3) 3.294 ? . 2_666
H(1) S(6) 3.149 ? . .
H(1) C(1) 2.985 ? . 2_666
H(1) C(5) 2.029 ? . .
H(1) C(6) 3.007 ? . .
H(1) C(7) 3.197 ? . 2_667
H(1) C(8) 2.094 ? . .
H(1) C(8) 3.213 ? . 2_667
H(1) C(9) 3.170 ? . .
H(1) H(1) 3.111 ? . 2_667
H(1) H(2) 1.551 ? . .
H(1) H(2) 2.889 ? . 2_667
H(1) H(3) 2.225 ? . .
H(1) H(3) 3.124 ? . 2_667
H(1) H(4) 2.702 ? . .
H(1) H(4) 2.876 ? . 2_667
H(1) H(5) 3.311 ? . 1_455
H(1) H(6) 3.072 ? . 1_455
H(2) Cu(1) 3.559 ? . 1_556
H(2) S(1) 3.042 ? . 1_556
H(2) S(1) 3.413 ? . 2_656
H(2) S(2) 3.042 ? . 2_556
H(2) S(6) 3.156 ? . .
H(2) C(5) 2.031 ? . .
H(2) C(6) 3.013 ? . .
H(2) C(7) 3.361 ? . 2_667
H(2) C(8) 2.104 ? . .
H(2) C(8) 3.370 ? . 2_667
H(2) C(9) 3.159 ? . .
H(2) H(1) 1.551 ? . .
H(2) H(1) 2.889 ? . 2_667
H(2) H(2) 3.439 ? . 2_667
H(2) H(3) 2.723 ? . .
H(2) H(3) 2.893 ? . 2_667
H(2) H(4) 2.225 ? . .
H(2) H(4) 3.420 ? . 2_667
H(2) H(5) 3.101 ? . 1_455
H(2) H(5) 3.580 ? . .
H(2) H(6) 3.592 ? . 1_455
H(3) Cu(1) 3.074 ? . 1_666
H(3) S(1) 3.111 ? . 2_666
H(3) S(2) 3.261 ? . 2_666
H(3) C(1) 3.211 ? . 2_666
H(3) C(2) 3.257 ? . 2_666
H(3) C(5) 3.014 ? . .
H(3) C(6) 3.026 ? . .
H(3) C(7) 2.087 ? . .
H(3) C(7) 3.435 ? . 2_667
H(3) C(8) 3.092 ? . 2_767
H(3) C(9) 2.099 ? . .
H(3) C(9) 3.293 ? . 2_767
H(3) H(1) 2.225 ? . .
H(3) H(1) 3.124 ? . 2_667
H(3) H(2) 2.723 ? . .
H(3) H(2) 2.893 ? . 2_667
H(3) H(3) 3.062 ? . 2_767
H(3) H(4) 1.551 ? . .
H(3) H(4) 2.601 ? . 2_767
H(3) H(5) 2.739 ? . .
H(3) H(5) 2.980 ? . 2_767
H(3) H(6) 2.239 ? . .
H(3) H(6) 3.355 ? . 2_767
H(4) Cu(1) 3.363 ? . 1_656
H(4) S(1) 3.109 ? . 2_656
H(4) S(2) 3.385 ? . 1_656
H(4) C(5) 3.017 ? . .
H(4) C(6) 3.039 ? . .
H(4) C(7) 2.077 ? . .
H(4) C(7) 3.564 ? . 2_667
H(4) C(8) 3.058 ? . 2_767
H(4) C(9) 2.085 ? . .
H(4) C(9) 3.271 ? . 2_767
H(4) H(1) 2.702 ? . .
H(4) H(1) 2.876 ? . 2_667
H(4) H(2) 2.225 ? . .
H(4) H(2) 3.420 ? . 2_667
H(4) H(3) 1.551 ? . .
H(4) H(3) 2.601 ? . 2_767
H(4) H(4) 2.994 ? . 2_767
H(4) H(5) 2.239 ? . .
H(4) H(5) 3.341 ? . 2_767
H(4) H(6) 2.709 ? . .
H(4) H(6) 2.954 ? . 2_767
H(5) Cu(1) 3.153 ? . 1_656
H(5) S(1) 3.182 ? . 2_656
H(5) S(2) 3.184 ? . 2_656
H(5) S(5) 3.187 ? . .
H(5) S(6) 3.400 ? . 1_655
H(5) C(1) 3.208 ? . 2_656
H(5) C(2) 3.191 ? . 2_656
H(5) C(5) 3.003 ? . .
H(5) C(6) 2.052 ? . .
H(5) C(7) 3.159 ? . .
H(5) C(7) 3.524 ? . 1_655
H(5) C(8) 2.119 ? . .
H(5) H(1) 3.311 ? . 1_655
H(5) H(2) 3.580 ? . .
H(5) H(2) 3.101 ? . 1_655
H(5) H(3) 2.739 ? . .
H(5) H(3) 2.980 ? . 2_767
H(5) H(4) 2.239 ? . .
H(5) H(4) 3.341 ? . 2_767
H(5) H(6) 1.551 ? . .
H(6) S(2) 2.998 ? . 2_666
H(6) S(4) 3.362 ? . 2_666
H(6) S(5) 3.166 ? . .
H(6) S(6) 3.526 ? . 1_655
H(6) C(2) 2.976 ? . 2_666
H(6) C(5) 3.013 ? . .
H(6) C(6) 2.041 ? . .
H(6) C(7) 3.170 ? . .
H(6) C(8) 2.105 ? . .
H(6) C(8) 3.595 ? . 2_767
H(6) H(1) 3.072 ? . 1_655
H(6) H(2) 3.592 ? . 1_655
H(6) H(3) 2.239 ? . .
H(6) H(3) 3.355 ? . 2_767
H(6) H(4) 2.709 ? . .
H(6) H(4) 2.954 ? . 2_767
H(6) H(5) 1.551 ? . .

loop_
_geom_torsion_atom_site_label_1
_geom_torsion_atom_site_label_2
_geom_torsion_atom_site_label_3
_geom_torsion_atom_site_label_4
_geom_torsion
_geom_torsion_publ_flag
_geom_torsion_site_symmetry_1
_geom_torsion_site_symmetry_2
_geom_torsion_site_symmetry_3
_geom_torsion_site_symmetry_4
S(1) Cu(1) S(2) C(2) 0.8(2) ? . . . .
S(2) Cu(1) S(1) C(1) -0.9(2) ? . . . .
S(1) Cu(1) S(2) C(2) 179.2(2) ? . . 2_555 2_555
S(2) Cu(1) S(1) C(1) 179.1(2) ? 2_555 . . .
S(1) Cu(1) S(2) C(2) -179.2(2) ? 2_555 . . .
S(2) Cu(1) S(1) C(1) -179.1(2) ? . . 2_555 2_555
S(1) Cu(1) S(2) C(2) -0.8(2) ? 2_555 . 2_555 2_555
S(2) Cu(1) S(1) C(1) 0.9(2) ? 2_555 . 2_555 2_555
Cu(1) S(1) C(1) S(3) -179.80(13) ? . . . .
Cu(1) S(1) C(1) C(2) 0.8(6) ? . . . .
Cu(1) S(2) C(2) S(4) 179.6(3) ? . . . .
Cu(1) S(2) C(2) C(1) -0.6(7) ? . . . .
C(1) S(3) C(3) S(4) 2.6(5) ? . . . .
C(1) S(3) C(3) C(4) -177.9(6) ? . . . .
C(3) S(3) C(1) S(1) 178.8(4) ? . . . .
C(3) S(3) C(1) C(2) -1.7(6) ? . . . .
C(2) S(4) C(3) S(3) -2.5(5) ? . . . .
C(2) S(4) C(3) C(4) 177.9(6) ? . . . .
C(3) S(4) C(2) S(2) -178.8(4) ? . . . .
C(3) S(4) C(2) C(1) 1.4(6) ? . . . .
C(4) S(5) C(6) C(5) 0.1(6) ? . . . .
C(4) S(5) C(6) C(9) 179.0(7) ? . . . .
C(6) S(5) C(4) S(6) -0.1(5) ? . . . .
C(6) S(5) C(4) C(3) -175.8(6) ? . . . .
C(4) S(6) C(5) C(6) -0.1(6) ? . . . .
C(4) S(6) C(5) C(7) 179.0(7) ? . . . .
C(5) S(6) C(4) S(5) 0.2(5) ? . . . .
C(5) S(6) C(4) C(3) 175.7(7) ? . . . .
S(1) C(1) C(2) S(2) -0.1(8) ? . . . .
S(1) C(1) C(2) S(4) 179.7(4) ? . . . .
S(3) C(1) C(2) S(2) -179.6(4) ? . . . .
S(3) C(1) C(2) S(4) 0.2(6) ? . . . .
S(3) C(3) C(4) S(5) -2.1(9) ? . . . .
S(3) C(3) C(4) S(6) -177.4(4) ? . . . .
S(4) C(3) C(4) S(5) 177.4(4) ? . . . .
S(4) C(3) C(4) S(6) 2.1(9) ? . . . .
S(6) C(5) C(6) S(5) 0.1(8) ? . . . .
S(6) C(5) C(6) C(9) -179.1(6) ? . . . .
S(6) C(5) C(7) C(8) -179.0(6) ? . . . .
C(6) C(5) C(7) C(8) 0.1(7) ? . . . .
C(7) C(5) C(6) S(5) -179.2(5) ? . . . .
C(7) C(5) C(6) C(9) 1.7(10) ? . . . .
S(5) C(6) C(9) C(8) 178.4(6) ? . . . .
C(5) C(6) C(9) C(8) -2.6(9) ? . . . .
C(5) C(7) C(8) C(9) -1.7(8) ? . . . .
C(7) C(8) C(9) C(6) 2.6(8) ? . . . .
